data_7207389
loop_
_publ_author_name
'Cui, Jiehu'
'Huang, Liangfang'
'Lu, Zhenzhong'
'Li, Yizhi'
'Guo, Zijian'
'Zheng, Hegen'

_publ_section_title
;
 Synthesis and properties of five unexpected copper complexes with
 ring-cleavage of 3,6-di-2-pyridyl-1,2,4,5--tetrazine by one pot in situ
 hydrothermal reaction
;
_journal_issue 6
_journal_name_full CrystEngComm
_journal_page_first 2258
_journal_paper_doi 10.1039/c2ce05785a
_journal_volume 14
_journal_year 2012
_chemical_formula_moiety 'C24 H26 Cu4 N8 O17 S2'
_chemical_formula_sum 'C24 H26 Cu4 N8 O17 S2'
_chemical_formula_weight 1016.87
_chemical_name_systematic
;
?
;
_space_group_IT_number 2
_symmetry_cell_setting triclinic
_symmetry_space_group_name_Hall '-P 1'
_symmetry_space_group_name_H-M 'P -1'
_atom_sites_solution_hydrogens geom
_atom_sites_solution_primary direct
_atom_sites_solution_secondary difmap
_audit_creation_method SHELXL-97
_cell_angle_alpha 88.025(2)
_cell_angle_beta 78.041(2)
_cell_angle_gamma 85.364(2)
_cell_formula_units_Z 2
_cell_length_a 9.8549(10)
_cell_length_b 12.9803(13)
_cell_length_c 13.1435(13)
_cell_measurement_reflns_used 5049
_cell_measurement_temperature 293(2)
_cell_measurement_theta_max 28.2225
_cell_measurement_theta_min 2.251
_cell_volume 1639.2(3)
_computing_cell_refinement 'SMART (Bruker, 2000)'
_computing_data_collection 'SMART (Bruker, 2000)'
_computing_data_reduction 'SMART (Bruker, 2000)'
_computing_molecular_graphics SHELXTL
_computing_publication_material SHELXTL
_computing_structure_refinement 'SHELXL-97 (Sheldrick, 1997)'
_computing_structure_solution 'SHELXS-97 (Sheldrick, 1990)'
_diffrn_ambient_temperature 293(2)
_diffrn_measured_fraction_theta_full 0.982
_diffrn_measured_fraction_theta_max 0.982
_diffrn_measurement_device_type 'CCD area detector'
_diffrn_measurement_method 'phi and omega scans'
_diffrn_radiation_monochromator graphite
_diffrn_radiation_source 'fine-focus sealed tube'
_diffrn_radiation_type MoK\a
_diffrn_radiation_wavelength 0.71073
_diffrn_reflns_av_R_equivalents 0.0642
_diffrn_reflns_av_sigmaI/netI 0.0520
_diffrn_reflns_limit_h_max 11
_diffrn_reflns_limit_h_min -11
_diffrn_reflns_limit_k_max 15
_diffrn_reflns_limit_k_min -15
_diffrn_reflns_limit_l_max 14
_diffrn_reflns_limit_l_min -15
_diffrn_reflns_number 8189
_diffrn_reflns_theta_full 25.00
_diffrn_reflns_theta_max 25.00
_diffrn_reflns_theta_min 2.25
_exptl_absorpt_coefficient_mu 2.780
_exptl_absorpt_correction_T_max 0.558
_exptl_absorpt_correction_T_min 0.439
_exptl_absorpt_correction_type multi-scan
_exptl_absorpt_process_details 'SADABS; Bruker, 2000'
_exptl_crystal_colour 'dark green'
_exptl_crystal_density_diffrn 2.060
_exptl_crystal_density_method 'not measured'
_exptl_crystal_description block
_exptl_crystal_F_000 1020.0
_exptl_crystal_size_max 0.30
_exptl_crystal_size_mid 0.26
_exptl_crystal_size_min 0.21
_refine_diff_density_max 0.998
_refine_diff_density_min -0.778
_refine_diff_density_rms 0.129
_refine_ls_extinction_method none
_refine_ls_goodness_of_fit_ref 1.069
_refine_ls_hydrogen_treatment constr
_refine_ls_matrix_type full
_refine_ls_number_parameters 496
_refine_ls_number_reflns 5682
_refine_ls_number_restraints 6
_refine_ls_restrained_S_all 1.068
_refine_ls_R_factor_all 0.0459
_refine_ls_R_factor_gt 0.0415
_refine_ls_shift/su_max 0.001
_refine_ls_shift/su_mean 0.000
_refine_ls_structure_factor_coef Fsqd
_refine_ls_weighting_details 'calc w=1/[\s^2^(Fo^2^)+(0.0648P)^2^+0.0000P] where P=(Fo^2^+2Fc^2^)/3'
_refine_ls_weighting_scheme calc
_refine_ls_wR_factor_gt 0.1072
_refine_ls_wR_factor_ref 0.1093
_reflns_number_gt 4938
_reflns_number_total 5787
_reflns_threshold_expression >2sigma(I)
_cod_data_source_file c2ce05785a.txt
_cod_data_source_block aa
_cod_depositor_comments
;
The following automatic conversions were performed:

'_symmetry_cell_setting' value 'Triclinic' changed to 'triclinic'
according to /home/saulius/struct/CIF-dictionaries/cif_core.dic
dictionary named 'cif_core.dic' version 2.4.1 from 2010-06-29.

Automatic conversion script
Id: cif_fix_values 1715 2011-07-08 13:25:40Z adriana 
;
_cod_original_sg_symbol_H-M P-1
_cod_database_code 7207389

loop_
_symmetry_equiv_pos_as_xyz
'x, y, z'
'-x, -y, -z'

loop_
_atom_site_label
_atom_site_type_symbol
_atom_site_fract_x
_atom_site_fract_y
_atom_site_fract_z
_atom_site_U_iso_or_equiv
_atom_site_adp_type
_atom_site_occupancy
_atom_site_symmetry_multiplicity
_atom_site_calc_flag
_atom_site_refinement_flags
C1 C 0.5175(5) 1.1541(3) 0.1760(3) 0.0364(10) Uani 1 1 d .
H1 H 0.5301 1.1800 0.1080 0.044 Uiso 1 1 calc R
C2 C 0.4836(5) 1.2213(3) 0.2560(4) 0.0426(12) Uani 1 1 d .
H2 H 0.4713 1.2920 0.2431 0.051 Uiso 1 1 calc R
C3 C 0.4676(5) 1.1832(3) 0.3565(3) 0.0409(11) Uani 1 1 d .
H3 H 0.4462 1.2281 0.4122 0.049 Uiso 1 1 calc R
C4 C 0.4837(5) 1.0779(3) 0.3742(3) 0.0335(10) Uani 1 1 d .
H4 H 0.4735 1.0508 0.4415 0.040 Uiso 1 1 calc R
C5 C 0.5149(4) 1.0142(3) 0.2904(3) 0.0239(8) Uani 1 1 d .
C6 C 0.5328(4) 0.8979(3) 0.3015(3) 0.0247(8) Uani 1 1 d .
C7 C 0.6133(4) 0.7358(3) 0.0917(3) 0.0227(8) Uani 1 1 d .
C8 C 0.6399(4) 0.6273(3) 0.0564(3) 0.0248(8) Uani 1 1 d .
C9 C 0.6678(4) 0.6025(3) -0.0468(3) 0.0301(9) Uani 1 1 d .
H9 H 0.6724 0.6539 -0.0981 0.036 Uiso 1 1 calc R
C10 C 0.6889(5) 0.4999(3) -0.0726(3) 0.0382(10) Uani 1 1 d .
H10 H 0.7070 0.4807 -0.1419 0.046 Uiso 1 1 calc R
C11 C 0.6828(5) 0.4265(3) 0.0047(4) 0.0390(11) Uani 1 1 d .
H11 H 0.6960 0.3567 -0.0115 0.047 Uiso 1 1 calc R
C12 C 0.6572(5) 0.4561(3) 0.1059(3) 0.0326(9) Uani 1 1 d .
H12 H 0.6557 0.4056 0.1580 0.039 Uiso 1 1 calc R
C13 C -0.0297(5) 0.8264(3) -0.1635(3) 0.0351(10) Uani 1 1 d .
H13 H -0.0457 0.8935 -0.1878 0.042 Uiso 1 1 calc R
C14 C 0.0112(5) 0.7489(3) -0.2339(4) 0.0435(11) Uani 1 1 d .
H14 H 0.0238 0.7631 -0.3050 0.052 Uiso 1 1 calc R
C15 C 0.0333(5) 0.6487(3) -0.1970(3) 0.0392(11) Uani 1 1 d .
H15 H 0.0610 0.5947 -0.2432 0.047 Uiso 1 1 calc R
C16 C 0.0141(5) 0.6303(3) -0.0924(3) 0.0327(9) Uani 1 1 d .
H16 H 0.0268 0.5635 -0.0664 0.039 Uiso 1 1 calc R
C17 C -0.0244(4) 0.7124(3) -0.0258(3) 0.0245(8) Uani 1 1 d .
C18 C -0.0453(4) 0.6988(3) 0.0903(3) 0.0262(9) Uani 1 1 d .
C19 C -0.1320(4) 0.9027(3) 0.2594(3) 0.0225(8) Uani 1 1 d .
C20 C -0.1479(4) 0.9361(3) 0.3679(3) 0.0251(8) Uani 1 1 d .
C21 C -0.1862(4) 1.0372(3) 0.3966(3) 0.0314(9) Uani 1 1 d .
H21 H -0.2038 1.0873 0.3477 0.038 Uiso 1 1 calc R
C22 C -0.1977(5) 1.0624(3) 0.4979(4) 0.0401(11) Uani 1 1 d .
H22 H -0.2240 1.1300 0.5191 0.048 Uiso 1 1 calc R
C23 C -0.1703(5) 0.9872(4) 0.5685(4) 0.0401(11) Uani 1 1 d .
H23 H -0.1769 1.0035 0.6378 0.048 Uiso 1 1 calc R
C24 C -0.1330(5) 0.8874(3) 0.5354(3) 0.0347(10) Uani 1 1 d .
H24 H -0.1164 0.8363 0.5836 0.042 Uiso 1 1 calc R
Cu1 Cu 0.57559(5) 0.94154(3) 0.08919(3) 0.02290(14) Uani 1 1 d .
Cu2 Cu -0.09520(5) 0.90894(3) 0.05277(3) 0.02267(14) Uani 1 1 d .
Cu3 Cu 0.60640(5) 0.61550(3) 0.27320(3) 0.02450(14) Uani 1 1 d .
Cu4 Cu -0.05250(5) 0.72648(3) 0.37077(4) 0.02614(14) Uani 1 1 d .
N1 N 0.5332(3) 1.0515(2) 0.1922(2) 0.0249(7) Uani 1 1 d .
N2 N 0.5583(3) 0.8548(2) 0.2114(2) 0.0225(7) Uani 1 1 d .
N3 N 0.5829(3) 0.7484(2) 0.1927(2) 0.0213(7) Uani 1 1 d .
O3 O 0.6239(3) 0.80734(19) 0.0227(2) 0.0283(6) Uani 1 1 d .
N5 N 0.6340(3) 0.5562(2) 0.1326(2) 0.0247(7) Uani 1 1 d U
N6 N -0.0472(3) 0.8090(2) -0.0617(2) 0.0261(7) Uani 1 1 d .
N7 N -0.0750(3) 0.7878(2) 0.1356(2) 0.0226(7) Uani 1 1 d .
N8 N -0.0953(3) 0.8025(2) 0.2425(2) 0.0227(7) Uani 1 1 d .
N9 N -0.1199(3) 0.8620(2) 0.4353(2) 0.0283(7) Uani 1 1 d .
O4 O -0.1504(3) 0.97051(18) 0.1904(2) 0.0262(6) Uani 1 1 d .
O1 O 0.5231(4) 0.8591(2) 0.3905(2) 0.0415(8) Uani 1 1 d .
O2 O -0.0328(4) 0.6097(2) 0.1280(2) 0.0503(9) Uani 1 1 d .
O5 O 0.6483(3) 0.47699(19) 0.3348(2) 0.0296(6) Uani 1 1 d .
H5A H 0.7359 0.4659 0.3283 0.044 Uiso 1 1 d R
H5B H 0.6099 0.4760 0.3990 0.044 Uiso 1 1 d R
O6 O 0.6423(3) 0.6803(2) 0.3933(2) 0.0355(7) Uani 1 1 d .
H6B H 0.5888 0.7351 0.4060 0.053 Uiso 1 1 d R
H6C H 0.6268 0.6388 0.4451 0.053 Uiso 1 1 d R
O7 O -0.0337(3) 0.58880(19) 0.3173(2) 0.0337(7) Uani 1 1 d .
H7B H -0.0001 0.5906 0.2523 0.051 Uiso 1 1 d R
H7C H 0.0210 0.5512 0.3478 0.051 Uiso 1 1 d R
O8 O -0.0188(3) 0.6673(2) 0.5084(2) 0.0321(6) Uani 1 1 d .
H8A H -0.0941 0.6468 0.5443 0.048 Uiso 1 1 d R
H8B H 0.0421 0.6165 0.4971 0.048 Uiso 1 1 d R
O9 O 0.1754(3) 0.7599(2) 0.3253(2) 0.0370(7) Uani 1 1 d .
H9A H 0.1909 0.7880 0.2651 0.056 Uiso 1 1 d R
H9C H 0.2261 0.7037 0.3247 0.056 Uiso 1 1 d R
O10 O 0.3669(3) 0.97643(19) 0.0377(2) 0.0268(6) Uani 1 1 d .
O11 O 0.1298(3) 0.96558(19) 0.0250(2) 0.0266(6) Uani 1 1 d .
O12 O 0.1972(3) 0.9362(3) 0.1886(2) 0.0451(8) Uani 1 1 d .
O13 O 0.2682(3) 0.8125(2) 0.0548(3) 0.0490(9) Uani 1 1 d .
O16 O 0.2330(3) 0.5672(2) 0.4977(2) 0.0382(7) Uani 1 1 d .
O15 O 0.1854(3) 0.4648(2) 0.3631(2) 0.0405(7) Uani 1 1 d .
O17 O 0.3971(3) 0.4275(2) 0.4264(2) 0.0339(7) Uani 1 1 d .
O14 O 0.3684(3) 0.5810(2) 0.3229(2) 0.0347(7) Uani 1 1 d .
S1 S 0.24009(9) 0.91978(6) 0.07900(7) 0.0212(2) Uani 1 1 d .
S2 S 0.29587(10) 0.51082(7) 0.40203(8) 0.0268(2) Uani 1 1 d .

loop_
_atom_site_aniso_label
_atom_site_aniso_U_11
_atom_site_aniso_U_22
_atom_site_aniso_U_33
_atom_site_aniso_U_23
_atom_site_aniso_U_13
_atom_site_aniso_U_12
C1 0.055(3) 0.023(2) 0.031(2) 0.0092(18) -0.010(2) -0.0027(19)
C2 0.070(3) 0.018(2) 0.038(3) 0.0057(18) -0.010(2) -0.001(2)
C3 0.066(3) 0.023(2) 0.032(2) -0.0061(18) -0.008(2) -0.002(2)
C4 0.048(3) 0.028(2) 0.023(2) 0.0036(17) -0.0062(19) 0.0020(19)
C5 0.026(2) 0.0210(18) 0.025(2) 0.0057(15) -0.0049(16) -0.0019(15)
C6 0.029(2) 0.0211(18) 0.023(2) 0.0048(16) -0.0040(16) -0.0019(16)
C7 0.0207(19) 0.0206(18) 0.027(2) 0.0021(16) -0.0065(16) -0.0007(15)
C8 0.024(2) 0.0212(18) 0.029(2) 0.0054(16) -0.0064(17) -0.0013(15)
C9 0.034(2) 0.028(2) 0.026(2) -0.0007(17) -0.0036(18) 0.0021(17)
C10 0.043(3) 0.043(3) 0.028(2) -0.0107(19) -0.006(2) 0.002(2)
C11 0.043(3) 0.024(2) 0.051(3) -0.008(2) -0.011(2) -0.0002(18)
C12 0.039(2) 0.0199(19) 0.041(2) 0.0035(17) -0.012(2) -0.0025(17)
C13 0.055(3) 0.027(2) 0.024(2) 0.0036(17) -0.011(2) -0.0037(19)
C14 0.063(3) 0.040(2) 0.028(2) 0.0027(19) -0.010(2) -0.008(2)
C15 0.061(3) 0.024(2) 0.032(2) -0.0076(18) -0.006(2) -0.004(2)
C16 0.042(2) 0.0211(19) 0.036(2) 0.0012(17) -0.010(2) -0.0026(17)
C17 0.025(2) 0.0214(18) 0.029(2) 0.0031(16) -0.0091(17) -0.0032(15)
C18 0.030(2) 0.0204(19) 0.030(2) 0.0035(16) -0.0105(18) -0.0034(16)
C19 0.0197(19) 0.0196(18) 0.027(2) 0.0052(15) -0.0042(16) -0.0014(14)
C20 0.022(2) 0.0250(19) 0.027(2) 0.0023(16) -0.0035(16) -0.0023(15)
C21 0.033(2) 0.025(2) 0.035(2) -0.0006(17) -0.0039(19) -0.0026(17)
C22 0.036(3) 0.039(2) 0.044(3) -0.014(2) -0.004(2) -0.003(2)
C23 0.038(3) 0.050(3) 0.030(2) -0.010(2) -0.002(2) -0.003(2)
C24 0.037(2) 0.041(2) 0.025(2) 0.0025(18) -0.0068(19) -0.0011(19)
Cu1 0.0313(3) 0.0176(2) 0.0194(2) 0.00739(18) -0.0051(2) -0.00304(19)
Cu2 0.0293(3) 0.0153(2) 0.0234(3) 0.00588(18) -0.0061(2) -0.00226(18)
Cu3 0.0337(3) 0.0175(2) 0.0216(3) 0.00627(18) -0.0050(2) -0.00267(19)
Cu4 0.0331(3) 0.0219(2) 0.0230(3) 0.00602(19) -0.0062(2) -0.0012(2)
N1 0.0340(19) 0.0181(15) 0.0232(17) 0.0036(13) -0.0078(14) -0.0025(13)
N2 0.0319(18) 0.0116(14) 0.0244(17) 0.0059(12) -0.0071(14) -0.0044(12)
N3 0.0266(17) 0.0169(14) 0.0201(16) 0.0037(12) -0.0037(13) -0.0033(12)
O3 0.0384(16) 0.0217(13) 0.0223(14) 0.0075(11) -0.0028(12) 0.0003(12)
N5 0.0287(17) 0.0200(15) 0.0251(17) 0.0011(13) -0.0049(14) -0.0024(13)
N6 0.0331(19) 0.0183(15) 0.0280(18) 0.0026(13) -0.0087(15) -0.0029(13)
N7 0.0270(17) 0.0164(15) 0.0246(17) 0.0029(13) -0.0062(14) -0.0025(12)
N8 0.0249(17) 0.0208(15) 0.0217(16) 0.0024(13) -0.0031(13) -0.0037(13)
N9 0.0294(18) 0.0315(18) 0.0237(18) 0.0017(14) -0.0058(15) -0.0003(14)
O4 0.0344(15) 0.0171(12) 0.0249(14) 0.0037(11) -0.0031(12) 0.0014(11)
O1 0.077(2) 0.0231(14) 0.0187(14) 0.0058(12) -0.0028(15) 0.0059(15)
O2 0.103(3) 0.0162(14) 0.0344(17) 0.0075(13) -0.0234(19) 0.0017(16)
O5 0.0339(16) 0.0269(14) 0.0258(14) 0.0077(11) -0.0043(12) 0.0028(12)
O6 0.060(2) 0.0229(14) 0.0244(15) 0.0048(11) -0.0117(14) -0.0003(13)
O7 0.0496(19) 0.0239(14) 0.0289(15) 0.0070(12) -0.0132(14) -0.0011(13)
O8 0.0326(16) 0.0322(15) 0.0294(15) 0.0103(12) -0.0040(13) -0.0014(12)
O9 0.0320(16) 0.0339(15) 0.0410(17) 0.0187(13) -0.0011(14) -0.0019(13)
O10 0.0276(15) 0.0290(14) 0.0244(14) 0.0150(11) -0.0057(12) -0.0112(11)
O11 0.0254(14) 0.0212(13) 0.0353(16) 0.0109(11) -0.0115(12) -0.0056(11)
O12 0.0417(19) 0.069(2) 0.0228(15) 0.0122(15) -0.0024(14) -0.0104(16)
O13 0.0443(19) 0.0136(14) 0.089(3) 0.0074(15) -0.0153(19) -0.0008(13)
O16 0.0340(17) 0.0480(18) 0.0317(16) 0.0063(14) -0.0082(14) 0.0039(14)
O15 0.0432(18) 0.0400(16) 0.0431(18) 0.0111(14) -0.0187(15) -0.0110(14)
O17 0.0378(17) 0.0258(14) 0.0358(16) 0.0151(12) -0.0058(14) -0.0003(12)
O14 0.0305(16) 0.0301(15) 0.0391(17) 0.0198(13) -0.0002(13) -0.0019(12)
S1 0.0220(5) 0.0175(4) 0.0242(5) 0.0106(4) -0.0054(4) -0.0040(4)
S2 0.0282(5) 0.0258(5) 0.0257(5) 0.0121(4) -0.0055(4) -0.0035(4)

loop_
_atom_type_symbol
_atom_type_description
_atom_type_scat_dispersion_real
_atom_type_scat_dispersion_imag
_atom_type_scat_source
C C 0.0033 0.0016 'International Tables Vol C Tables 4.2.6.8 and 6.1.1.4'
H H 0.0000 0.0000 'International Tables Vol C Tables 4.2.6.8 and 6.1.1.4'
N N 0.0061 0.0033 'International Tables Vol C Tables 4.2.6.8 and 6.1.1.4'
O O 0.0106 0.0060 'International Tables Vol C Tables 4.2.6.8 and 6.1.1.4'
Cu Cu 0.3201 1.2651 'International Tables Vol C Tables 4.2.6.8 and 6.1.1.4'
S S 0.1246 0.1234 'International Tables Vol C Tables 4.2.6.8 and 6.1.1.4'

loop_
_geom_angle_atom_site_label_1
_geom_angle_atom_site_label_2
_geom_angle_atom_site_label_3
_geom_angle
_geom_angle_site_symmetry_1
_geom_angle_site_symmetry_3
N1 C1 C2 121.9(4) . .
N1 C1 H1 119.1 . .
C2 C1 H1 119.1 . .
C1 C2 C3 119.1(4) . .
C1 C2 H2 120.5 . .
C3 C2 H2 120.5 . .
C2 C3 C4 119.6(4) . .
C2 C3 H3 120.2 . .
C4 C3 H3 120.2 . .
C5 C4 C3 118.6(4) . .
C5 C4 H4 120.7 . .
C3 C4 H4 120.7 . .
N1 C5 C4 121.9(3) . .
N1 C5 C6 115.5(3) . .
C4 C5 C6 122.6(3) . .
O1 C6 N2 130.7(3) . .
O1 C6 C5 118.4(3) . .
N2 C6 C5 111.0(3) . .
O3 C7 N3 126.2(3) . .
O3 C7 C8 117.8(3) . .
N3 C7 C8 116.0(3) . .
N5 C8 C9 122.8(3) . .
N5 C8 C7 114.9(3) . .
C9 C8 C7 122.3(3) . .
C8 C9 C10 118.5(4) . .
C8 C9 H9 120.7 . .
C10 C9 H9 120.7 . .
C11 C10 C9 119.2(4) . .
C11 C10 H10 120.4 . .
C9 C10 H10 120.4 . .
C10 C11 C12 119.6(4) . .
C10 C11 H11 120.2 . .
C12 C11 H11 120.2 . .
N5 C12 C11 122.0(4) . .
N5 C12 H12 119.0 . .
C11 C12 H12 119.0 . .
N6 C13 C14 122.2(4) . .
N6 C13 H13 118.9 . .
C14 C13 H13 118.9 . .
C13 C14 C15 118.6(4) . .
C13 C14 H14 120.7 . .
C15 C14 H14 120.7 . .
C16 C15 C14 119.4(4) . .
C16 C15 H15 120.3 . .
C14 C15 H15 120.3 . .
C15 C16 C17 119.0(4) . .
C15 C16 H16 120.5 . .
C17 C16 H16 120.5 . .
N6 C17 C16 121.4(4) . .
N6 C17 C18 116.3(3) . .
C16 C17 C18 122.2(3) . .
O2 C18 N7 130.5(4) . .
O2 C18 C17 118.9(3) . .
N7 C18 C17 110.6(3) . .
O4 C19 N8 125.7(3) . .
O4 C19 C20 118.5(3) . .
N8 C19 C20 115.8(3) . .
N9 C20 C21 122.6(4) . .
N9 C20 C19 115.3(3) . .
C21 C20 C19 122.1(4) . .
C22 C21 C20 118.8(4) . .
C22 C21 H21 120.6 . .
C20 C21 H21 120.6 . .
C21 C22 C23 119.5(4) . .
C21 C22 H22 120.3 . .
C23 C22 H22 120.3 . .
C22 C23 C24 119.2(4) . .
C22 C23 H23 120.4 . .
C24 C23 H23 120.4 . .
N9 C24 C23 121.8(4) . .
N9 C24 H24 119.1 . .
C23 C24 H24 119.1 . .
N2 Cu1 O10 168.54(13) . 2_675
N2 Cu1 O3 81.02(11) . .
O10 Cu1 O3 95.48(11) 2_675 .
N2 Cu1 N1 82.42(12) . .
O10 Cu1 N1 100.13(12) 2_675 .
O3 Cu1 N1 163.11(12) . .
N2 Cu1 O10 112.32(11) . .
O10 Cu1 O10 78.85(11) 2_675 .
O3 Cu1 O10 96.86(11) . .
N1 Cu1 O10 92.47(12) . .
N7 Cu2 O11 175.61(12) . 2_575
N7 Cu2 O4 81.19(12) . .
O11 Cu2 O4 95.98(11) 2_575 .
N7 Cu2 N6 82.47(13) . .
O11 Cu2 N6 100.09(12) 2_575 .
O4 Cu2 N6 163.16(12) . .
N7 Cu2 O11 100.98(11) . .
O11 Cu2 O11 82.47(11) 2_575 .
O4 Cu2 O11 93.23(11) . .
N6 Cu2 O11 93.82(12) . .
O6 Cu3 N5 161.34(13) . .
O6 Cu3 O5 89.86(11) . .
N5 Cu3 O5 91.23(12) . .
O6 Cu3 N3 95.30(12) . .
N5 Cu3 N3 81.90(12) . .
O5 Cu3 N3 171.92(12) . .
O6 Cu3 O14 103.59(12) . .
N5 Cu3 O14 95.07(12) . .
O5 Cu3 O14 86.36(10) . .
N3 Cu3 O14 98.42(11) . .
O7 Cu4 N9 166.21(13) . .
O7 Cu4 O8 89.51(11) . .
N9 Cu4 O8 90.78(12) . .
O7 Cu4 N8 97.45(12) . .
N9 Cu4 N8 82.00(12) . .
O8 Cu4 N8 172.78(12) . .
O7 Cu4 O9 97.64(12) . .
N9 Cu4 O9 96.15(12) . .
O8 Cu4 O9 89.39(11) . .
N8 Cu4 O9 91.57(11) . .
C5 N1 C1 119.1(3) . .
C5 N1 Cu1 112.4(2) . .
C1 N1 Cu1 128.5(3) . .
C6 N2 N3 126.2(3) . .
C6 N2 Cu1 118.6(2) . .
N3 N2 Cu1 115.1(2) . .
C7 N3 N2 108.0(3) . .
C7 N3 Cu3 112.8(2) . .
N2 N3 Cu3 138.7(2) . .
C7 O3 Cu1 109.6(2) . .
C8 N5 C12 117.9(3) . .
C8 N5 Cu3 113.7(2) . .
C12 N5 Cu3 128.3(3) . .
C13 N6 C17 119.3(3) . .
C13 N6 Cu2 129.1(3) . .
C17 N6 Cu2 111.5(3) . .
C18 N7 N8 125.1(3) . .
C18 N7 Cu2 119.0(3) . .
N8 N7 Cu2 115.9(2) . .
C19 N8 N7 107.4(3) . .
C19 N8 Cu4 112.3(2) . .
N7 N8 Cu4 139.0(2) . .
C20 N9 C24 118.1(3) . .
C20 N9 Cu4 114.1(3) . .
C24 N9 Cu4 127.7(3) . .
C19 O4 Cu2 109.4(2) . .
Cu3 O5 H5A 109.1 . .
Cu3 O5 H5B 109.3 . .
H5A O5 H5B 109.5 . .
Cu3 O6 H6B 109.4 . .
Cu3 O6 H6C 109.0 . .
H6B O6 H6C 109.5 . .
Cu4 O7 H7B 109.4 . .
Cu4 O7 H7C 108.9 . .
H7B O7 H7C 109.5 . .
Cu4 O8 H8A 109.6 . .
Cu4 O8 H8B 109.1 . .
H8A O8 H8B 109.5 . .
Cu4 O9 H9A 109.2 . .
Cu4 O9 H9C 109.4 . .
H9A O9 H9C 109.5 . .
S1 O10 Cu1 132.61(16) . 2_675
S1 O10 Cu1 123.83(14) . .
Cu1 O10 Cu1 101.15(11) 2_675 .
S1 O11 Cu2 137.32(16) . 2_575
S1 O11 Cu2 123.72(14) . .
Cu2 O11 Cu2 97.53(11) 2_575 .
S2 O14 Cu3 131.80(17) . .
O13 S1 O12 112.4(2) . .
O13 S1 O11 109.42(18) . .
O12 S1 O11 109.50(18) . .
O13 S1 O10 109.79(17) . .
O12 S1 O10 109.14(17) . .
O11 S1 O10 106.45(15) . .
O14 S2 O16 110.42(17) . .
O14 S2 O15 110.08(18) . .
O16 S2 O15 108.78(19) . .
O14 S2 O17 109.09(17) . .
O16 S2 O17 109.10(17) . .
O15 S2 O17 109.34(17) . .

loop_
_geom_bond_atom_site_label_1
_geom_bond_atom_site_label_2
_geom_bond_distance
_geom_bond_site_symmetry_2
C1 N1 1.343(5) .
C1 C2 1.360(6) .
C1 H1 0.9300 .
C2 C3 1.377(6) .
C2 H2 0.9300 .
C3 C4 1.380(5) .
C3 H3 0.9300 .
C4 C5 1.368(5) .
C4 H4 0.9300 .
C5 N1 1.344(5) .
C5 C6 1.512(5) .
C6 O1 1.246(5) .
C6 N2 1.295(5) .
C7 O3 1.270(4) .
C7 N3 1.311(5) .
C7 C8 1.485(5) .
C8 N5 1.334(5) .
C8 C9 1.371(6) .
C9 C10 1.375(6) .
C9 H9 0.9300 .
C10 C11 1.364(6) .
C10 H10 0.9300 .
C11 C12 1.364(6) .
C11 H11 0.9300 .
C12 N5 1.347(5) .
C12 H12 0.9300 .
C13 N6 1.327(5) .
C13 C14 1.370(6) .
C13 H13 0.9300 .
C14 C15 1.388(6) .
C14 H14 0.9300 .
C15 C16 1.364(6) .
C15 H15 0.9300 .
C16 C17 1.382(5) .
C16 H16 0.9300 .
C17 N6 1.342(5) .
C17 C18 1.503(5) .
C18 O2 1.249(4) .
C18 N7 1.302(5) .
C19 O4 1.271(4) .
C19 N8 1.335(5) .
C19 C20 1.478(5) .
C20 N9 1.336(5) .
C20 C21 1.379(5) .
C21 C22 1.362(6) .
C21 H21 0.9300 .
C22 C23 1.372(7) .
C22 H22 0.9300 .
C23 C24 1.378(6) .
C23 H23 0.9300 .
C24 N9 1.345(5) .
C24 H24 0.9300 .
Cu1 N2 1.916(3) .
Cu1 O10 1.955(2) 2_675
Cu1 O3 1.955(3) .
Cu1 N1 1.962(3) .
Cu1 O10 2.301(3) .
Cu2 N7 1.903(3) .
Cu2 O11 1.938(2) 2_575
Cu2 O4 1.956(3) .
Cu2 N6 1.977(3) .
Cu2 O11 2.345(3) .
Cu3 O6 1.922(3) .
Cu3 N5 1.984(3) .
Cu3 O5 1.994(3) .
Cu3 N3 2.015(3) .
Cu3 O14 2.375(3) .
Cu4 O7 1.924(3) .
Cu4 N9 1.984(3) .
Cu4 O8 2.021(3) .
Cu4 N8 2.026(3) .
Cu4 O9 2.275(3) .
N2 N3 1.404(4) .
N7 N8 1.395(4) .
O5 H5A 0.8500 .
O5 H5B 0.8500 .
O6 H6B 0.8500 .
O6 H6C 0.8500 .
O7 H7B 0.8499 .
O7 H7C 0.8500 .
O8 H8A 0.8499 .
O8 H8B 0.8499 .
O9 H9A 0.8502 .
O9 H9C 0.8500 .
O10 S1 1.496(3) .
O10 Cu1 1.955(2) 2_675
O11 S1 1.491(3) .
O11 Cu2 1.938(2) 2_575
O12 S1 1.433(3) .
O13 S1 1.432(3) .
O16 S2 1.472(3) .
O15 S2 1.470(3) .
O17 S2 1.484(3) .
O14 S2 1.468(3) .
